data_7122496
loop_
_publ_author_name
'Bente, Stefanie'
'Kampert, Florian'
'Tan, Tristan T. Y.'
'Hahn, F. Ekkehardt'

_publ_section_title
;
 Site-selective metallation of dicarbene precursors.
;
_journal_issue 91
_journal_name_full 'Chemical communications (Cambridge, England)'
_journal_page_first 12887
_journal_page_last 12890
_journal_paper_doi 10.1039/c8cc08440h
_journal_volume 54
_journal_year 2018
_chemical_formula_moiety 'C27 H25 Au Cl2 N4'
_chemical_formula_sum 'C27 H25 Au Cl2 N4'
_chemical_formula_weight 673.38
_space_group_crystal_system monoclinic
_space_group_IT_number 14
_space_group_name_Hall '-P 2yn'
_space_group_name_H-M_alt 'P 1 21/n 1'
_symmetry_space_group_name_Hall '-P 2yn'
_symmetry_space_group_name_H-M 'P 1 21/n 1'
_atom_sites_solution_hydrogens geom
_audit_creation_method SHELXL-2014/7
_audit_update_record
;
2018-08-08 deposited with the CCDC.
2018-10-23 downloaded from the CCDC.
;
_cell_angle_alpha 90
_cell_angle_beta 90.9040(10)
_cell_angle_gamma 90
_cell_formula_units_Z 4
_cell_length_a 10.70450(10)
_cell_length_b 14.7865(2)
_cell_length_c 15.7768(2)
_cell_measurement_reflns_used 9835
_cell_measurement_temperature 100(2)
_cell_measurement_theta_max 31.7385
_cell_measurement_theta_min 3.349
_cell_volume 2496.87(5)
_computing_cell_refinement 'Bruker SAINT'
_computing_data_collection 'Bruker APEX3'
_computing_data_reduction 'Bruker SAINT'
_computing_molecular_graphics 'Bruker SHELXTL'
_computing_publication_material 'Bruker SHELXTL'
_computing_structure_refinement 'SHELXL-2014/7 (Sheldrick, 2014)'
_computing_structure_solution 'SHELXT-2014/5 (Sheldrick, 2014)'
_diffrn_ambient_temperature 100(2)
_diffrn_measured_fraction_theta_full 0.998
_diffrn_measured_fraction_theta_max 0.927
_diffrn_measurement_device_type 'Bruker APEX-II CCD'
_diffrn_measurement_method 'Phi and Omega scans'
_diffrn_radiation_monochromator 'Goebel mirror'
_diffrn_radiation_source microsource
_diffrn_radiation_type MoK\a
_diffrn_radiation_wavelength 0.71073
_diffrn_reflns_av_R_equivalents 0.0283
_diffrn_reflns_av_unetI/netI 0.0205
_diffrn_reflns_Laue_measured_fraction_full 0.998
_diffrn_reflns_Laue_measured_fraction_max 0.927
_diffrn_reflns_limit_h_max 15
_diffrn_reflns_limit_h_min -15
_diffrn_reflns_limit_k_max 21
_diffrn_reflns_limit_k_min -22
_diffrn_reflns_limit_l_max 22
_diffrn_reflns_limit_l_min -22
_diffrn_reflns_number 45118
_diffrn_reflns_point_group_measured_fraction_full 0.998
_diffrn_reflns_point_group_measured_fraction_max 0.927
_diffrn_reflns_theta_full 27.500
_diffrn_reflns_theta_max 32.049
_diffrn_reflns_theta_min 3.043
_exptl_absorpt_coefficient_mu 6.129
_exptl_absorpt_correction_T_max 0.6151
_exptl_absorpt_correction_T_min 0.4904
_exptl_absorpt_correction_type multi-scan
_exptl_absorpt_process_details
;
 46121 Corrected reflections used
 Estimated minimum and maximum transmission:  0.4904  0.6151
 The ratio of these values is more reliable than their absolute values!
 Additional spherical absorption correction applied with mu*r =  0.3380
 Lambda/2 correction factor = 0.0000
;
_exptl_crystal_colour colourless
_exptl_crystal_density_diffrn 1.791
_exptl_crystal_description block
_exptl_crystal_F_000 1312
_exptl_crystal_size_max 0.253
_exptl_crystal_size_mid 0.214
_exptl_crystal_size_min 0.187
_refine_diff_density_max 1.086
_refine_diff_density_min -0.796
_refine_diff_density_rms 0.094
_refine_ls_extinction_method none
_refine_ls_goodness_of_fit_ref 1.027
_refine_ls_hydrogen_treatment constr
_refine_ls_matrix_type full
_refine_ls_number_parameters 310
_refine_ls_number_reflns 8065
_refine_ls_number_restraints 0
_refine_ls_restrained_S_all 1.027
_refine_ls_R_factor_all 0.0254
_refine_ls_R_factor_gt 0.0188
_refine_ls_shift/su_max 0.007
_refine_ls_shift/su_mean 0.000
_refine_ls_structure_factor_coef Fsqd
_refine_ls_weighting_details 'w=1/[\s^2^(Fo^2^)+(0.0176P)^2^+2.1036P] where P=(Fo^2^+2Fc^2^)/3'
_refine_ls_weighting_scheme calc
_refine_ls_wR_factor_gt 0.0419
_refine_ls_wR_factor_ref 0.0442
_reflns_Friedel_coverage 0.000
_reflns_number_gt 6882
_reflns_number_total 8065
_reflns_threshold_expression 'I > 2\s(I)'
_cod_data_source_file c8cc08440h2.cif
_cod_data_source_block shelx
_cod_depositor_comments 'Adding full bibliography for 7122494--7122497.cif.'
_cod_database_code 7122496
_shelx_shelxl_version_number 2014/7
_shelx_space_group_comment
;
The symmetry employed for this shelxl refinement is uniquely defined
by the following loop, which should always be used as a source of
symmetry information in preference to the above space-group names.
They are only intended as comments.
;
_shelx_estimated_absorpt_t_min 0.306
_shelx_estimated_absorpt_t_max 0.394

loop_
_space_group_symop_operation_xyz
'x, y, z'
'-x+1/2, y+1/2, -z+1/2'
'-x, -y, -z'
'x-1/2, -y-1/2, z-1/2'

loop_
_atom_site_label
_atom_site_type_symbol
_atom_site_fract_x
_atom_site_fract_y
_atom_site_fract_z
_atom_site_U_iso_or_equiv
_atom_site_adp_type
_atom_site_occupancy
_atom_site_site_symmetry_order
_atom_site_calc_flag
_atom_site_refinement_flags_posn
_atom_site_refinement_flags_adp
Au1 Au 0.74710(2) 0.49684(2) 0.70609(2) 0.01280(2) Uani 1 1 d . .
Cl2 Cl 0.83921(5) 0.58119(3) 0.60383(3) 0.01988(9) Uani 1 1 d . .
Cl3 Cl 0.70983(6) 0.46214(4) 0.44188(4) 0.03075(12) Uani 1 1 d . .
N1 N 0.62046(15) 0.45800(10) 0.86876(10) 0.0129(3) Uani 1 1 d . .
N3 N 0.65320(15) 0.33425(10) 0.80161(10) 0.0143(3) Uani 1 1 d . .
N4 N 0.57145(17) 0.31670(12) 0.40388(11) 0.0214(4) Uani 1 1 d . .
N5 N 0.76393(18) 0.31926(12) 0.34690(11) 0.0233(4) Uani 1 1 d . .
C2 C 0.66986(17) 0.42480(12) 0.79671(12) 0.0137(3) Uani 1 1 d . .
C4 C 0.5922(2) 0.31137(13) 0.87532(12) 0.0181(4) Uani 1 1 d . .
H4 H 0.5691 0.2522 0.8927 0.022 Uiso 1 1 calc R U
C5 C 0.57175(19) 0.38900(13) 0.91771(12) 0.0173(4) Uani 1 1 d . .
H5 H 0.5318 0.3952 0.9707 0.021 Uiso 1 1 calc R U
C6 C 0.60658(18) 0.55300(12) 0.88722(11) 0.0133(3) Uani 1 1 d . .
C7 C 0.50378(18) 0.59757(12) 0.85064(12) 0.0147(3) Uani 1 1 d . .
C8 C 0.48774(19) 0.68905(13) 0.86970(12) 0.0167(4) Uani 1 1 d . .
H8 H 0.4193 0.7210 0.8451 0.020 Uiso 1 1 calc R U
C9 C 0.56979(19) 0.73425(12) 0.92391(12) 0.0167(4) Uani 1 1 d . .
C10 C 0.67071(19) 0.68716(13) 0.95903(12) 0.0178(4) Uani 1 1 d . .
H10 H 0.7268 0.7179 0.9963 0.021 Uiso 1 1 calc R U
C11 C 0.69194(18) 0.59601(13) 0.94100(12) 0.0152(3) Uani 1 1 d . .
C12 C 0.4131(2) 0.54807(15) 0.79363(14) 0.0235(4) Uani 1 1 d . .
H12A H 0.4566 0.5265 0.7433 0.035 Uiso 1 1 calc R U
H12B H 0.3454 0.5890 0.7763 0.035 Uiso 1 1 calc R U
H12C H 0.3783 0.4964 0.8241 0.035 Uiso 1 1 calc R U
C13 C 0.5492(2) 0.83293(13) 0.94435(14) 0.0251(5) Uani 1 1 d . .
H13A H 0.6037 0.8702 0.9093 0.038 Uiso 1 1 calc R U
H13B H 0.5689 0.8437 1.0044 0.038 Uiso 1 1 calc R U
H13C H 0.4618 0.8488 0.9326 0.038 Uiso 1 1 calc R U
C14 C 0.8025(2) 0.54736(15) 0.97911(15) 0.0257(5) Uani 1 1 d . .
H14A H 0.7751 0.4898 1.0034 0.039 Uiso 1 1 calc R U
H14B H 0.8406 0.5848 1.0238 0.039 Uiso 1 1 calc R U
H14C H 0.8640 0.5357 0.9350 0.039 Uiso 1 1 calc R U
C15 C 0.68884(19) 0.26942(12) 0.73556(12) 0.0161(4) Uani 1 1 d . .
H15A H 0.7153 0.2120 0.7626 0.019 Uiso 1 1 calc R U
H15B H 0.7609 0.2938 0.7043 0.019 Uiso 1 1 calc R U
C16 C 0.58267(19) 0.25072(13) 0.67380(12) 0.0172(4) Uani 1 1 d . .
C17 C 0.4972(2) 0.18163(15) 0.68921(14) 0.0255(5) Uani 1 1 d . .
H17 H 0.5052 0.1457 0.7389 0.031 Uiso 1 1 calc R U
C18 C 0.4002(2) 0.16566(18) 0.63136(15) 0.0318(5) Uani 1 1 d . .
H18 H 0.3416 0.1189 0.6419 0.038 Uiso 1 1 calc R U
C19 C 0.3885(2) 0.21755(17) 0.55833(15) 0.0300(5) Uani 1 1 d . .
H19 H 0.3216 0.2063 0.5195 0.036 Uiso 1 1 calc R U
C20 C 0.4739(2) 0.28576(15) 0.54156(13) 0.0213(4) Uani 1 1 d . .
C21 C 0.56949(19) 0.30262(13) 0.60062(13) 0.0181(4) Uani 1 1 d . .
H21 H 0.6267 0.3504 0.5907 0.022 Uiso 1 1 calc R U
C22 C 0.4672(2) 0.33960(16) 0.45997(14) 0.0268(5) Uani 1 1 d . .
H22A H 0.3869 0.3269 0.4303 0.032 Uiso 1 1 calc R U
H22B H 0.4700 0.4050 0.4733 0.032 Uiso 1 1 calc R U
C23 C 0.6825(2) 0.35998(14) 0.39445(13) 0.0225(4) Uani 1 1 d . .
C24 C 0.7015(2) 0.24065(14) 0.32203(13) 0.0209(4) Uani 1 1 d . .
C25 C 0.5818(2) 0.23777(14) 0.35688(13) 0.0209(4) Uani 1 1 d . .
C26 C 0.4983(2) 0.16676(16) 0.34206(14) 0.0262(5) Uani 1 1 d . .
H26 H 0.4177 0.1655 0.3665 0.031 Uiso 1 1 calc R U
C27 C 0.5398(2) 0.09833(16) 0.28977(15) 0.0293(5) Uani 1 1 d . .
H27 H 0.4860 0.0487 0.2778 0.035 Uiso 1 1 calc R U
C28 C 0.6591(2) 0.09997(15) 0.25374(14) 0.0278(5) Uani 1 1 d . .
H28 H 0.6838 0.0517 0.2180 0.033 Uiso 1 1 calc R U
C29 C 0.7410(2) 0.17052(15) 0.26938(14) 0.0243(4) Uani 1 1 d . .
H29 H 0.8217 0.1713 0.2451 0.029 Uiso 1 1 calc R U

loop_
_atom_site_aniso_label
_atom_site_aniso_U_11
_atom_site_aniso_U_22
_atom_site_aniso_U_33
_atom_site_aniso_U_23
_atom_site_aniso_U_13
_atom_site_aniso_U_12
Au1 0.01578(4) 0.01059(3) 0.01213(4) 0.00029(2) 0.00338(2) -0.00061(3)
Cl2 0.0267(2) 0.01490(19) 0.0183(2) 0.00140(16) 0.00727(18) -0.00468(18)
Cl3 0.0495(4) 0.0193(2) 0.0235(3) -0.00278(19) 0.0007(2) -0.0010(2)
N1 0.0174(8) 0.0095(7) 0.0120(7) 0.0004(5) 0.0017(6) 0.0000(6)
N3 0.0190(8) 0.0123(7) 0.0116(7) 0.0002(5) 0.0038(6) 0.0001(6)
N4 0.0279(10) 0.0224(8) 0.0139(8) -0.0009(6) -0.0011(7) 0.0067(7)
N5 0.0317(10) 0.0209(8) 0.0174(8) 0.0015(6) -0.0006(7) 0.0002(8)
C2 0.0153(9) 0.0128(8) 0.0130(8) 0.0000(6) 0.0008(6) 0.0011(7)
C4 0.0254(10) 0.0141(8) 0.0151(9) 0.0028(7) 0.0064(7) -0.0007(7)
C5 0.0247(10) 0.0150(8) 0.0123(9) 0.0026(6) 0.0054(7) 0.0000(7)
C6 0.0179(9) 0.0107(7) 0.0115(8) -0.0008(6) 0.0037(7) 0.0002(7)
C7 0.0169(9) 0.0154(8) 0.0118(8) -0.0001(6) 0.0011(7) 0.0000(7)
C8 0.0191(9) 0.0156(8) 0.0155(9) 0.0032(7) 0.0033(7) 0.0030(7)
C9 0.0230(10) 0.0122(8) 0.0151(9) 0.0001(6) 0.0076(7) -0.0022(7)
C10 0.0214(10) 0.0168(8) 0.0153(9) -0.0028(7) 0.0036(7) -0.0049(7)
C11 0.0153(9) 0.0162(8) 0.0141(8) -0.0001(6) 0.0017(7) -0.0015(7)
C12 0.0241(11) 0.0224(10) 0.0238(11) -0.0037(8) -0.0073(8) 0.0028(8)
C13 0.0379(13) 0.0124(8) 0.0251(11) -0.0018(7) 0.0093(9) -0.0006(8)
C14 0.0222(11) 0.0257(11) 0.0291(12) -0.0031(9) -0.0073(9) 0.0040(9)
C15 0.0211(10) 0.0136(8) 0.0138(9) -0.0015(6) 0.0040(7) 0.0025(7)
C16 0.0200(9) 0.0166(8) 0.0152(9) -0.0037(7) 0.0058(7) 0.0006(7)
C17 0.0323(12) 0.0256(10) 0.0188(10) -0.0036(8) 0.0071(9) -0.0075(9)
C18 0.0286(12) 0.0388(13) 0.0282(12) -0.0084(10) 0.0077(9) -0.0148(10)
C19 0.0213(11) 0.0431(14) 0.0255(12) -0.0114(10) 0.0021(9) -0.0032(10)
C20 0.0195(10) 0.0259(10) 0.0184(10) -0.0066(8) 0.0026(8) 0.0047(8)
C21 0.0192(9) 0.0169(9) 0.0184(9) -0.0031(7) 0.0023(7) 0.0024(7)
C22 0.0271(11) 0.0316(12) 0.0215(11) -0.0048(8) -0.0016(9) 0.0119(9)
C23 0.0367(12) 0.0172(9) 0.0135(9) 0.0018(7) -0.0036(8) 0.0020(8)
C24 0.0258(11) 0.0214(9) 0.0154(9) 0.0016(7) -0.0034(8) 0.0035(8)
C25 0.0257(11) 0.0211(9) 0.0158(9) -0.0007(7) -0.0065(8) 0.0073(8)
C26 0.0228(11) 0.0311(11) 0.0244(11) -0.0010(9) -0.0060(8) 0.0025(9)
C27 0.0285(12) 0.0276(11) 0.0313(12) -0.0068(9) -0.0131(9) 0.0014(9)
C28 0.0336(13) 0.0252(11) 0.0243(11) -0.0076(8) -0.0087(9) 0.0098(9)
C29 0.0278(11) 0.0250(10) 0.0201(10) -0.0028(8) -0.0020(8) 0.0078(9)

loop_
_atom_type_symbol
_atom_type_description
_atom_type_scat_dispersion_real
_atom_type_scat_dispersion_imag
_atom_type_scat_source
C C 0.0033 0.0016 'International Tables Vol C Tables 4.2.6.8 and 6.1.1.4'
H H 0.0000 0.0000 'International Tables Vol C Tables 4.2.6.8 and 6.1.1.4'
N N 0.0061 0.0033 'International Tables Vol C Tables 4.2.6.8 and 6.1.1.4'
Cl Cl 0.1484 0.1585 'International Tables Vol C Tables 4.2.6.8 and 6.1.1.4'
Au Au -2.0133 8.8022 'International Tables Vol C Tables 4.2.6.8 and 6.1.1.4'

loop_
_geom_angle_atom_site_label_1
_geom_angle_atom_site_label_2
_geom_angle_atom_site_label_3
_geom_angle
C2 Au1 Cl2 178.71(6)
C2 N1 C5 110.87(15)
C2 N1 C6 124.44(15)
C5 N1 C6 124.28(15)
C2 N3 C4 110.74(15)
C2 N3 C15 124.65(16)
C4 N3 C15 124.54(15)
C23 N4 C25 105.08(18)
C23 N4 C22 128.94(19)
C25 N4 C22 125.52(19)
C23 N5 C24 102.98(19)
N3 C2 N1 104.91(15)
N3 C2 Au1 129.21(14)
N1 C2 Au1 125.87(13)
C5 C4 N3 106.91(16)
C5 C4 H4 126.5
N3 C4 H4 126.5
C4 C5 N1 106.56(16)
C4 C5 H5 126.7
N1 C5 H5 126.7
C11 C6 C7 122.75(17)
C11 C6 N1 119.97(16)
C7 C6 N1 117.26(16)
C8 C7 C6 117.76(17)
C8 C7 C12 121.34(18)
C6 C7 C12 120.90(17)
C9 C8 C7 121.35(18)
C9 C8 H8 119.3
C7 C8 H8 119.3
C8 C9 C10 118.93(17)
C8 C9 C13 120.24(19)
C10 C9 C13 120.83(19)
C9 C10 C11 121.94(18)
C9 C10 H10 119.0
C11 C10 H10 119.0
C6 C11 C10 117.26(18)
C6 C11 C14 122.07(17)
C10 C11 C14 120.67(18)
C7 C12 H12A 109.5
C7 C12 H12B 109.5
H12A C12 H12B 109.5
C7 C12 H12C 109.5
H12A C12 H12C 109.5
H12B C12 H12C 109.5
C9 C13 H13A 109.5
C9 C13 H13B 109.5
H13A C13 H13B 109.5
C9 C13 H13C 109.5
H13A C13 H13C 109.5
H13B C13 H13C 109.5
C11 C14 H14A 109.5
C11 C14 H14B 109.5
H14A C14 H14B 109.5
C11 C14 H14C 109.5
H14A C14 H14C 109.5
H14B C14 H14C 109.5
N3 C15 C16 112.05(16)
N3 C15 H15A 109.2
C16 C15 H15A 109.2
N3 C15 H15B 109.2
C16 C15 H15B 109.2
H15A C15 H15B 107.9
C21 C16 C17 119.36(19)
C21 C16 C15 119.97(17)
C17 C16 C15 120.67(18)
C18 C17 C16 119.6(2)
C18 C17 H17 120.2
C16 C17 H17 120.2
C19 C18 C17 120.5(2)
C19 C18 H18 119.8
C17 C18 H18 119.8
C18 C19 C20 120.5(2)
C18 C19 H19 119.7
C20 C19 H19 119.7
C19 C20 C21 118.7(2)
C19 C20 C22 121.4(2)
C21 C20 C22 119.9(2)
C16 C21 C20 121.27(19)
C16 C21 H21 119.4
C20 C21 H21 119.4
N4 C22 C20 111.31(17)
N4 C22 H22A 109.4
C20 C22 H22A 109.4
N4 C22 H22B 109.4
C20 C22 H22B 109.4
H22A C22 H22B 108.0
N5 C23 N4 115.99(19)
N5 C23 Cl3 123.23(18)
N4 C23 Cl3 120.78(17)
N5 C24 C29 129.6(2)
N5 C24 C25 110.61(18)
C29 C24 C25 119.8(2)
N4 C25 C26 131.7(2)
N4 C25 C24 105.34(19)
C26 C25 C24 122.9(2)
C27 C26 C25 116.1(2)
C27 C26 H26 122.0
C25 C26 H26 122.0
C26 C27 C28 122.1(2)
C26 C27 H27 119.0
C28 C27 H27 119.0
C29 C28 C27 121.2(2)
C29 C28 H28 119.4
C27 C28 H28 119.4
C28 C29 C24 117.9(2)
C28 C29 H29 121.0
C24 C29 H29 121.0

loop_
_geom_bond_atom_site_label_1
_geom_bond_atom_site_label_2
_geom_bond_distance
Au1 C2 1.9747(18)
Au1 Cl2 2.2761(5)
Cl3 C23 1.709(2)
N1 C2 1.353(2)
N1 C5 1.386(2)
N1 C6 1.443(2)
N3 C2 1.353(2)
N3 C4 1.385(2)
N3 C15 1.471(2)
N4 C23 1.361(3)
N4 C25 1.388(3)
N4 C22 1.475(3)
N5 C23 1.306(3)
N5 C24 1.394(3)
C4 C5 1.348(3)
C4 H4 0.9500
C5 H5 0.9500
C6 C11 1.391(3)
C6 C7 1.399(3)
C7 C8 1.397(3)
C7 C12 1.503(3)
C8 C9 1.388(3)
C8 H8 0.9500
C9 C10 1.393(3)
C9 C13 1.511(3)
C10 C11 1.397(3)
C10 H10 0.9500
C11 C14 1.503(3)
C12 H12A 0.9800
C12 H12B 0.9800
C12 H12C 0.9800
C13 H13A 0.9800
C13 H13B 0.9800
C13 H13C 0.9800
C14 H14A 0.9800
C14 H14B 0.9800
C14 H14C 0.9800
C15 C16 1.511(3)
C15 H15A 0.9900
C15 H15B 0.9900
C16 C21 1.391(3)
C16 C17 1.395(3)
C17 C18 1.392(3)
C17 H17 0.9500
C18 C19 1.388(4)
C18 H18 0.9500
C19 C20 1.389(3)
C19 H19 0.9500
C20 C21 1.396(3)
C20 C22 1.514(3)
C21 H21 0.9500
C22 H22A 0.9900
C22 H22B 0.9900
C24 C29 1.399(3)
C24 C25 1.403(3)
C25 C26 1.396(3)
C26 C27 1.383(3)
C26 H26 0.9500
C27 C28 1.406(3)
C27 H27 0.9500
C28 C29 1.383(3)
C28 H28 0.9500
C29 H29 0.9500
